data_4340977
loop_
_publ_author_name
'Boyde, Nicholas C.'
'Chmely, Stephen C.'
'Hanusa, Timothy P.'
'Rheingold, Arnold L.'
'Brennessel, William W.'

_publ_section_title
;
 Structural distortions in M[E(SiMe&#x2083;)&#x2082;]&#x2083; complexes (M
 = group 15, f-element; E = N, CH): is three a crowd?
;
_journal_issue 18
_journal_name_full 'Inorganic chemistry'
_journal_page_first 9703
_journal_page_last 9714
_journal_paper_doi 10.1021/ic501232z
_journal_volume 53
_journal_year 2014
_chemical_formula_sum 'C18 H54 As N3 Si6'
_chemical_formula_weight 556.10
_chemical_name_systematic
; 
 ? 
;
_space_group_IT_number 14
_symmetry_cell_setting monoclinic
_symmetry_space_group_name_Hall '-P 2ybc'
_symmetry_space_group_name_H-M 'P 1 21/c 1'
_atom_sites_solution_hydrogens geom
_atom_sites_solution_primary direct
_atom_sites_solution_secondary difmap
_audit_creation_method SHELXL-97
_cell_angle_alpha 90.00
_cell_angle_beta 93.2760(10)
_cell_angle_gamma 90.00
_cell_formula_units_Z 4
_cell_length_a 8.4874(4)
_cell_length_b 20.6151(9)
_cell_length_c 18.2372(8)
_cell_measurement_reflns_used 9916
_cell_measurement_temperature 100(2)
_cell_measurement_theta_max 25.40
_cell_measurement_theta_min 2.40
_cell_volume 3185.7(2)
_computing_cell_refinement 'Bruker SAINT'
_computing_data_collection 'Bruker APEX2'
_computing_data_reduction 'Bruker SAINT'
_computing_molecular_graphics 'Bruker SHELXTL'
_computing_publication_material 'Bruker SHELXTL'
_computing_structure_refinement 'SHELXL-97 (Sheldrick, 1997)'
_computing_structure_solution 'SHELXS-97 (Sheldrick, 1990)'
_diffrn_ambient_temperature 100(2)
_diffrn_measured_fraction_theta_full 0.993
_diffrn_measured_fraction_theta_max 0.991
_diffrn_measurement_device_type 'Bruker APEX-II CCD'
_diffrn_measurement_method '\f and \w scans'
_diffrn_radiation_monochromator graphite
_diffrn_radiation_source 'fine-focus sealed tube'
_diffrn_radiation_type MoK\a
_diffrn_radiation_wavelength 0.71073
_diffrn_reflns_av_R_equivalents 0.0353
_diffrn_reflns_av_sigmaI/netI 0.0328
_diffrn_reflns_limit_h_max 10
_diffrn_reflns_limit_h_min -10
_diffrn_reflns_limit_k_max 24
_diffrn_reflns_limit_k_min -24
_diffrn_reflns_limit_l_max 21
_diffrn_reflns_limit_l_min -21
_diffrn_reflns_number 23641
_diffrn_reflns_theta_full 25.00
_diffrn_reflns_theta_max 25.40
_diffrn_reflns_theta_min 1.49
_exptl_absorpt_coefficient_mu 1.303
_exptl_absorpt_correction_T_max 0.7806
_exptl_absorpt_correction_T_min 0.6959
_exptl_absorpt_correction_type multi-scan
_exptl_absorpt_process_details sadabs
_exptl_crystal_colour colorless
_exptl_crystal_density_diffrn 1.159
_exptl_crystal_density_method 'not measured'
_exptl_crystal_description blade
_exptl_crystal_F_000 1200
_exptl_crystal_size_max 0.30
_exptl_crystal_size_mid 0.25
_exptl_crystal_size_min 0.20
_refine_diff_density_max 0.927
_refine_diff_density_min -0.608
_refine_diff_density_rms 0.071
_refine_ls_extinction_method none
_refine_ls_goodness_of_fit_ref 1.022
_refine_ls_hydrogen_treatment constr
_refine_ls_matrix_type full
_refine_ls_number_parameters 263
_refine_ls_number_reflns 5817
_refine_ls_number_restraints 0
_refine_ls_restrained_S_all 1.022
_refine_ls_R_factor_all 0.0591
_refine_ls_R_factor_gt 0.0478
_refine_ls_shift/su_max 0.001
_refine_ls_shift/su_mean 0.000
_refine_ls_structure_factor_coef Fsqd
_refine_ls_weighting_details 'calc w=1/[\s^2^(Fo^2^)+(0.0680P)^2^+4.7000P] where P=(Fo^2^+2Fc^2^)/3'
_refine_ls_weighting_scheme calc
_refine_ls_wR_factor_gt 0.1278
_refine_ls_wR_factor_ref 0.1368
_reflns_number_gt 4799
_reflns_number_total 5817
_reflns_threshold_expression >2sigma(I)
_cod_data_source_file ic501232z_si_002.cif
_cod_data_source_block vand63
_cod_depositor_comments
;
The following automatic conversions were performed:

'_symmetry_cell_setting' value 'Monoclinic' changed to 'monoclinic'
according to
/home/saulius/struct/COD-crude-data--automatic-downloads/rss-feeds/ACS/lib/dictionaries/cif_core.dic
dictionary named 'cif_core.dic' version 2.4.2 from 2011-04-26.

Automatic conversion script
Id: cif_fix_values 2281 2013-09-26 08:29:07Z andrius 

 Adding full bibliography for 4340976--4340978.cif.
;
_cod_original_sg_symbol_H-M P2(1)/c
_cod_database_code 4340977

loop_
_symmetry_equiv_pos_as_xyz
'x, y, z'
'-x, y+1/2, -z+1/2'
'-x, -y, -z'
'x, -y-1/2, z-1/2'

loop_
_atom_site_label
_atom_site_type_symbol
_atom_site_fract_x
_atom_site_fract_y
_atom_site_fract_z
_atom_site_U_iso_or_equiv
_atom_site_adp_type
_atom_site_occupancy
_atom_site_symmetry_multiplicity
_atom_site_calc_flag
_atom_site_refinement_flags
As1 As 0.35752(5) 0.57267(2) 0.74490(3) 0.01732(17) Uani 0.5468(10) 1 d P
As1' As 0.16904(7) 0.57527(3) 0.73988(3) 0.0179(2) Uani 0.4532(10) 1 d P
Si1 Si 0.39490(15) 0.43756(6) 0.76951(6) 0.0573(4) Uani 1 1 d .
Si2 Si 0.12693(12) 0.45872(5) 0.65959(6) 0.0422(3) Uani 1 1 d .
Si3 Si 0.39876(11) 0.66519(4) 0.86421(6) 0.0352(2) Uani 1 1 d .
Si4 Si 0.14556(13) 0.56937(5) 0.89563(6) 0.0431(3) Uani 1 1 d .
Si5 Si 0.12412(11) 0.69364(5) 0.66288(6) 0.0380(2) Uani 1 1 d .
Si6 Si 0.39036(11) 0.62223(5) 0.59803(6) 0.0363(2) Uani 1 1 d .
N1 N 0.2618(3) 0.49177(12) 0.72567(16) 0.0299(6) Uani 1 1 d .
N2 N 0.2701(3) 0.60316(13) 0.83183(14) 0.0278(6) Uani 1 1 d .
N3 N 0.2601(3) 0.62929(13) 0.66906(14) 0.0295(6) Uani 1 1 d .
C1 C 0.4843(7) 0.3828(3) 0.7017(3) 0.099(2) Uani 1 1 d .
H1A H 0.4860 0.3382 0.7205 0.148 Uiso 1 1 calc R
H1B H 0.5924 0.3969 0.6940 0.148 Uiso 1 1 calc R
H1C H 0.4214 0.3844 0.6549 0.148 Uiso 1 1 calc R
C2 C 0.2965(8) 0.3825(3) 0.8356(3) 0.095(2) Uani 1 1 d .
H2A H 0.3361 0.3382 0.8305 0.142 Uiso 1 1 calc R
H2B H 0.1821 0.3832 0.8248 0.142 Uiso 1 1 calc R
H2C H 0.3203 0.3977 0.8860 0.142 Uiso 1 1 calc R
C3 C 0.5633(5) 0.4769(4) 0.8211(3) 0.099(2) Uani 1 1 d .
H3A H 0.6296 0.4437 0.8458 0.149 Uiso 1 1 calc R
H3B H 0.5234 0.5065 0.8578 0.149 Uiso 1 1 calc R
H3C H 0.6258 0.5014 0.7871 0.149 Uiso 1 1 calc R
C4 C 0.0308(6) 0.3840(2) 0.6932(3) 0.0752(16) Uani 1 1 d .
H4A H 0.0307 0.3504 0.6552 0.113 Uiso 1 1 calc R
H4B H -0.0781 0.3938 0.7045 0.113 Uiso 1 1 calc R
H4C H 0.0893 0.3683 0.7376 0.113 Uiso 1 1 calc R
C5 C 0.2226(6) 0.4349(2) 0.5735(3) 0.0733(15) Uani 1 1 d .
H5A H 0.1856 0.3917 0.5579 0.110 Uiso 1 1 calc R
H5B H 0.3374 0.4340 0.5828 0.110 Uiso 1 1 calc R
H5C H 0.1948 0.4664 0.5347 0.110 Uiso 1 1 calc R
C6 C -0.0379(5) 0.5150(3) 0.6325(3) 0.0826(18) Uani 1 1 d .
H6A H -0.1089 0.4942 0.5953 0.124 Uiso 1 1 calc R
H6B H 0.0050 0.5549 0.6122 0.124 Uiso 1 1 calc R
H6C H -0.0964 0.5256 0.6757 0.124 Uiso 1 1 calc R
C7 C 0.2931(5) 0.74331(17) 0.8777(3) 0.0544(11) Uani 1 1 d .
H7A H 0.2388 0.7566 0.8313 0.082 Uiso 1 1 calc R
H7B H 0.3694 0.7768 0.8939 0.082 Uiso 1 1 calc R
H7C H 0.2157 0.7376 0.9150 0.082 Uiso 1 1 calc R
C8 C 0.5620(5) 0.6815(2) 0.8025(3) 0.0539(11) Uani 1 1 d .
H8A H 0.5175 0.6934 0.7536 0.081 Uiso 1 1 calc R
H8B H 0.6270 0.6425 0.7989 0.081 Uiso 1 1 calc R
H8C H 0.6273 0.7172 0.8226 0.081 Uiso 1 1 calc R
C9 C 0.4985(5) 0.64360(19) 0.9554(2) 0.0546(11) Uani 1 1 d .
H9A H 0.4184 0.6345 0.9907 0.082 Uiso 1 1 calc R
H9B H 0.5645 0.6800 0.9733 0.082 Uiso 1 1 calc R
H9C H 0.5645 0.6051 0.9499 0.082 Uiso 1 1 calc R
C10 C 0.0505(6) 0.6332(2) 0.9506(3) 0.0648(13) Uani 1 1 d .
H10A H 0.0566 0.6208 1.0025 0.097 Uiso 1 1 calc R
H10B H -0.0605 0.6379 0.9333 0.097 Uiso 1 1 calc R
H10C H 0.1052 0.6746 0.9448 0.097 Uiso 1 1 calc R
C11 C 0.2559(7) 0.5145(2) 0.9620(3) 0.0739(15) Uani 1 1 d .
H11A H 0.2241 0.5233 1.0118 0.111 Uiso 1 1 calc R
H11B H 0.3695 0.5221 0.9597 0.111 Uiso 1 1 calc R
H11C H 0.2321 0.4692 0.9492 0.111 Uiso 1 1 calc R
C12 C -0.0206(5) 0.5222(3) 0.8517(3) 0.0761(16) Uani 1 1 d .
H12A H -0.0850 0.5042 0.8898 0.114 Uiso 1 1 calc R
H12B H 0.0212 0.4867 0.8228 0.114 Uiso 1 1 calc R
H12C H -0.0857 0.5507 0.8195 0.114 Uiso 1 1 calc R
C13 C -0.0321(5) 0.6889(2) 0.7305(3) 0.0611(12) Uani 1 1 d .
H13A H -0.0986 0.7277 0.7263 0.092 Uiso 1 1 calc R
H13B H 0.0173 0.6861 0.7803 0.092 Uiso 1 1 calc R
H13C H -0.0971 0.6502 0.7205 0.092 Uiso 1 1 calc R
C14 C 0.2245(6) 0.7744(2) 0.6764(3) 0.0705(15) Uani 1 1 d .
H14A H 0.1804 0.8053 0.6399 0.106 Uiso 1 1 calc R
H14B H 0.3379 0.7694 0.6705 0.106 Uiso 1 1 calc R
H14C H 0.2076 0.7906 0.7258 0.106 Uiso 1 1 calc R
C15 C 0.0181(5) 0.6993(2) 0.5708(3) 0.0565(11) Uani 1 1 d .
H15A H 0.0163 0.7446 0.5544 0.085 Uiso 1 1 calc R
H15B H -0.0903 0.6837 0.5740 0.085 Uiso 1 1 calc R
H15C H 0.0725 0.6727 0.5356 0.085 Uiso 1 1 calc R
C16 C 0.4874(5) 0.7003(2) 0.5761(2) 0.0534(10) Uani 1 1 d .
H16A H 0.5450 0.7170 0.6203 0.080 Uiso 1 1 calc R
H16B H 0.4071 0.7318 0.5590 0.080 Uiso 1 1 calc R
H16C H 0.5613 0.6931 0.5375 0.080 Uiso 1 1 calc R
C17 C 0.2861(5) 0.5953(2) 0.5092(2) 0.0601(12) Uani 1 1 d .
H17A H 0.2315 0.5542 0.5169 0.090 Uiso 1 1 calc R
H17B H 0.3634 0.5894 0.4719 0.090 Uiso 1 1 calc R
H17C H 0.2090 0.6283 0.4926 0.090 Uiso 1 1 calc R
C18 C 0.5541(5) 0.5646(2) 0.6190(3) 0.0718(15) Uani 1 1 d .
H18A H 0.6110 0.5773 0.6650 0.108 Uiso 1 1 calc R
H18B H 0.6266 0.5653 0.5790 0.108 Uiso 1 1 calc R
H18C H 0.5114 0.5208 0.6239 0.108 Uiso 1 1 calc R

loop_
_atom_site_aniso_label
_atom_site_aniso_U_11
_atom_site_aniso_U_22
_atom_site_aniso_U_33
_atom_site_aniso_U_23
_atom_site_aniso_U_13
_atom_site_aniso_U_12
As1 0.0158(3) 0.0191(3) 0.0170(3) -0.00235(19) 0.00012(19) 0.00001(18)
As1' 0.0165(3) 0.0184(3) 0.0189(4) 0.0007(2) 0.0017(2) -0.0003(2)
Si1 0.0602(7) 0.0762(8) 0.0329(6) -0.0134(5) -0.0204(5) 0.0351(6)
Si2 0.0421(5) 0.0411(5) 0.0410(6) 0.0146(4) -0.0188(4) -0.0161(4)
Si3 0.0393(5) 0.0299(5) 0.0367(6) 0.0022(4) 0.0060(4) -0.0044(4)
Si4 0.0509(6) 0.0403(6) 0.0399(6) -0.0078(4) 0.0185(5) -0.0137(4)
Si5 0.0371(5) 0.0380(5) 0.0397(6) -0.0118(4) 0.0087(4) -0.0078(4)
Si6 0.0352(5) 0.0344(5) 0.0399(6) 0.0043(4) 0.0076(4) -0.0014(4)
N1 0.0273(13) 0.0200(12) 0.0414(17) -0.0073(11) -0.0049(12) 0.0005(10)
N2 0.0328(14) 0.0340(14) 0.0171(13) -0.0059(11) 0.0043(10) -0.0001(11)
N3 0.0313(13) 0.0363(14) 0.0205(13) 0.0088(11) -0.0021(10) -0.0118(11)
C1 0.131(5) 0.101(4) 0.060(3) -0.010(3) -0.018(3) 0.094(4)
C2 0.147(5) 0.087(4) 0.046(3) 0.023(3) -0.030(3) 0.031(4)
C3 0.045(3) 0.191(7) 0.058(3) -0.030(4) -0.029(2) 0.017(3)
C4 0.105(4) 0.063(3) 0.054(3) 0.015(2) -0.027(3) -0.058(3)
C5 0.098(4) 0.085(4) 0.035(2) -0.001(2) -0.015(2) -0.038(3)
C6 0.045(2) 0.096(4) 0.102(4) 0.043(3) -0.039(3) -0.012(2)
C7 0.063(3) 0.0299(19) 0.072(3) 0.0047(19) 0.016(2) -0.0015(17)
C8 0.042(2) 0.053(2) 0.068(3) 0.004(2) 0.016(2) -0.0105(18)
C9 0.074(3) 0.041(2) 0.046(2) -0.0069(18) -0.014(2) -0.0155(19)
C10 0.083(3) 0.064(3) 0.052(3) -0.017(2) 0.045(2) -0.017(2)
C11 0.112(4) 0.054(3) 0.058(3) 0.022(2) 0.025(3) -0.015(3)
C12 0.058(3) 0.087(4) 0.087(4) -0.038(3) 0.036(3) -0.036(3)
C13 0.046(2) 0.071(3) 0.070(3) -0.019(2) 0.026(2) -0.011(2)
C14 0.070(3) 0.048(2) 0.096(4) -0.034(3) 0.029(3) -0.018(2)
C15 0.067(3) 0.042(2) 0.059(3) 0.0059(19) -0.013(2) 0.0133(19)
C16 0.063(3) 0.053(2) 0.047(3) 0.0033(19) 0.023(2) -0.017(2)
C17 0.074(3) 0.066(3) 0.042(2) -0.018(2) 0.018(2) -0.013(2)
C18 0.044(2) 0.065(3) 0.109(5) 0.022(3) 0.022(3) 0.017(2)

loop_
_atom_type_symbol
_atom_type_description
_atom_type_scat_dispersion_real
_atom_type_scat_dispersion_imag
_atom_type_scat_source
C C 0.0033 0.0016 'International Tables Vol C Tables 4.2.6.8 and 6.1.1.4'
H H 0.0000 0.0000 'International Tables Vol C Tables 4.2.6.8 and 6.1.1.4'
N N 0.0061 0.0033 'International Tables Vol C Tables 4.2.6.8 and 6.1.1.4'
As As 0.0499 2.0058 'International Tables Vol C Tables 4.2.6.8 and 6.1.1.4'
Si Si 0.0817 0.0704 'International Tables Vol C Tables 4.2.6.8 and 6.1.1.4'

loop_
_geom_angle_atom_site_label_1
_geom_angle_atom_site_label_2
_geom_angle_atom_site_label_3
_geom_angle
As1' As1 N1 66.32(8)
As1' As1 N2 66.31(8)
N1 As1 N2 105.33(12)
As1' As1 N3 63.80(8)
N1 As1 N3 103.71(11)
N2 As1 N3 102.92(12)
As1' As1 Si1 98.30(4)
N2 As1 Si1 103.81(9)
N3 As1 Si1 137.45(8)
As1 As1' N3 67.30(8)
As1 As1' N1 63.90(8)
N3 As1' N1 104.36(12)
As1 As1' N2 64.28(8)
N3 As1' N2 103.78(11)
N1 As1' N2 102.70(11)
As1 As1' Si2 95.62(4)
N3 As1' Si2 100.97(9)
N2 As1' Si2 137.86(9)
As1 As1' Si5 99.40(4)
N1 As1' Si5 138.77(9)
N2 As1' Si5 102.42(8)
Si2 As1' Si5 117.81(4)
As1 As1' Si4 93.90(4)
N3 As1' Si4 138.83(8)
N1 As1' Si4 98.54(9)
Si2 As1' Si4 117.67(4)
Si5 As1' Si4 120.93(4)
N1 Si1 C3 114.3(2)
N1 Si1 C1 111.07(18)
C3 Si1 C1 105.7(3)
N1 Si1 C2 112.3(2)
C3 Si1 C2 107.2(3)
C1 Si1 C2 105.7(3)
C3 Si1 As1 74.1(2)
C1 Si1 As1 122.3(2)
C2 Si1 As1 129.99(19)
N1 Si2 C6 113.0(2)
N1 Si2 C4 112.11(17)
C6 Si2 C4 105.5(2)
N1 Si2 C5 112.40(18)
C6 Si2 C5 107.2(3)
C4 Si2 C5 106.1(2)
C6 Si2 As1' 71.24(18)
C4 Si2 As1' 125.27(18)
C5 Si2 As1' 127.53(15)
N2 Si3 C8 113.36(17)
N2 Si3 C7 112.17(17)
C8 Si3 C7 107.63(19)
N2 Si3 C9 111.38(15)
C8 Si3 C9 105.4(2)
C7 Si3 C9 106.5(2)
N2 Si4 C12 113.10(19)
N2 Si4 C10 111.75(16)
C12 Si4 C10 105.1(2)
N2 Si4 C11 111.73(19)
C12 Si4 C11 107.6(3)
C10 Si4 C11 107.2(2)
C12 Si4 As1' 71.85(16)
C10 Si4 As1' 124.06(17)
C11 Si4 As1' 127.43(17)
N3 Si5 C15 112.77(16)
N3 Si5 C13 114.01(19)
C15 Si5 C13 105.9(2)
N3 Si5 C14 111.63(18)
C15 Si5 C14 104.7(2)
C13 Si5 C14 107.1(2)
C15 Si5 As1' 123.08(13)
C13 Si5 As1' 72.96(16)
C14 Si5 As1' 130.64(19)
N3 Si6 C18 113.4(2)
N3 Si6 C16 113.05(16)
C18 Si6 C16 105.2(2)
N3 Si6 C17 111.96(17)
C18 Si6 C17 107.4(2)
C16 Si6 C17 105.2(2)
Si1 N1 Si2 116.45(14)
Si1 N1 As1 102.75(13)
Si2 N1 As1 137.05(16)
Si1 N1 As1' 140.48(16)
Si2 N1 As1' 100.66(12)
As1 N1 As1' 49.78(6)
Si4 N2 Si3 116.74(14)
Si4 N2 As1 134.46(15)
Si3 N2 As1 104.83(13)
Si4 N2 As1' 101.72(13)
Si3 N2 As1' 138.14(16)
As1 N2 As1' 49.41(6)
Si6 N3 Si5 116.99(14)
Si6 N3 As1' 138.54(16)
Si5 N3 As1' 101.21(13)
Si6 N3 As1 102.34(13)
Si5 N3 As1 138.15(16)
As1' N3 As1 48.90(6)

loop_
_geom_bond_atom_site_label_1
_geom_bond_atom_site_label_2
_geom_bond_distance
As1 As1' 1.5980(7)
As1 N1 1.879(2)
As1 N2 1.896(2)
As1 N3 1.956(3)
As1 Si1 2.8362(14)
As1' N3 1.903(3)
As1' N1 1.917(2)
As1' N2 1.927(3)
As1' Si2 2.8256(12)
As1' Si5 2.8303(12)
As1' Si4 2.8614(13)
Si1 N1 1.749(3)
Si1 C3 1.853(5)
Si1 C1 1.868(5)
Si1 C2 1.885(6)
Si2 N1 1.752(3)
Si2 C6 1.862(5)
Si2 C4 1.864(4)
Si2 C5 1.874(5)
Si3 N2 1.762(3)
Si3 C8 1.865(4)
Si3 C7 1.866(4)
Si3 C9 1.876(4)
Si4 N2 1.760(3)
Si4 C12 1.856(4)
Si4 C10 1.866(4)
Si4 C11 1.869(5)
Si5 N3 1.758(3)
Si5 C15 1.863(4)
Si5 C13 1.864(4)
Si5 C14 1.880(4)
Si6 N3 1.756(3)
Si6 C18 1.851(4)
Si6 C16 1.861(4)
Si6 C17 1.885(4)
